data_2206430
loop_
_publ_author_name
'Jian-Rong Su'
'Duan-Jun Xu'

_publ_section_title
;The co-crystal
 tetraaquabis(2-oxido-3,5-dinitrobenzoato)bis(2-oxido-3,5-dinitrobenzoic
 acid)tricopper--diaquabis(2-hydroxy-3,5-dinitrobenzoato)(2-oxido-3,5-dinitrobenzoic
 acid)copper--water (0.54/0.92/4): a reformulation?
;
_journal_coeditor_code HB6222
_journal_issue 8
_journal_name_full 'Acta Crystallographica Section E'
_journal_page_first m1503
_journal_page_last m1505
_journal_paper_doi 10.1107/S1600536805021069
_journal_volume 61
_journal_year 2005
_chemical_formula_iupac
;
[Cu3 (C7 H3 N2 O7)2 (C7 H2 N2 O7)2 (H2 O)4]0.54
[Cu (C7 H3 N2 O7)2 (H2 O)2]0.92 , 4H2 O
;
_chemical_formula_moiety '0.54C28 H18 Cu3 N8 O32 , 0.92C14 H10 Cu N4 O16 , 4H2 O'
_chemical_formula_sum 'C28 H26.92 Cu2.54 N8 O36'
_chemical_formula_weight 1212.89
_chemical_name_systematic
;tetraaquabis(2-hydroxy-3,5-dinitrobenzoic
 acid)bis(2-oxido-3,5-
dinitrobenzoato)tricopper--diaquabis(2-hydroxy-3,5-dinitrobenzoato)copper--water
(0.54/0.92/4)
;
_space_group_IT_number 14
_symmetry_cell_setting monoclinic
_symmetry_space_group_name_Hall '-P 2ybc'
_symmetry_space_group_name_H-M 'P 1 21/c 1'
_atom_sites_solution_hydrogens geom
_atom_sites_solution_primary direct
_atom_sites_solution_secondary difmap
_audit_creation_method SHELXL97
_cell_angle_alpha 90.00
_cell_angle_beta 94.6710(10)
_cell_angle_gamma 90.00
_cell_formula_units_Z 2
_cell_length_a 10.8491(3)
_cell_length_b 14.2301(3)
_cell_length_c 13.3928(3)
_cell_measurement_reflns_used 11957
_cell_measurement_temperature 295(2)
_cell_measurement_theta_max 24.2
_cell_measurement_theta_min 2.9
_cell_volume 2060.76(9)
_computing_cell_refinement PROCESS-AUTO
_computing_data_collection 'PROCESS-AUTO (Rigaku, 1998)'
_computing_data_reduction 'CrystalStructure (Rigaku/MSC, 2002)'
_computing_molecular_graphics 'ORTEP-3 (Farrugia, 1997)'
_computing_publication_material 'WinGX (Farrugia, 1999)'
_computing_structure_refinement 'SHELXL97 (Sheldrick, 1997)'
_computing_structure_solution 'SIR92 (Altomare <i>et al.</i>, 1993)'
_diffrn_ambient_temperature 295(2)
_diffrn_detector_area_resol_mean 10.0
_diffrn_measured_fraction_theta_full 1.00
_diffrn_measured_fraction_theta_max 1.00
_diffrn_measurement_device_type 'Rigaku R-AXIS RAPID'
_diffrn_measurement_method \w
_diffrn_radiation_monochromator graphite
_diffrn_radiation_source 'fine-focus sealed tube'
_diffrn_radiation_type MoK\a
_diffrn_radiation_wavelength 0.71073
_diffrn_reflns_av_R_equivalents 0.025
_diffrn_reflns_av_sigmaI/netI 0.016
_diffrn_reflns_limit_h_max 13
_diffrn_reflns_limit_h_min -13
_diffrn_reflns_limit_k_max 16
_diffrn_reflns_limit_k_min -17
_diffrn_reflns_limit_l_max 16
_diffrn_reflns_limit_l_min -15
_diffrn_reflns_number 16047
_diffrn_reflns_theta_full 25.2
_diffrn_reflns_theta_max 25.2
_diffrn_reflns_theta_min 2.4
_diffrn_standards_number 0
_exptl_absorpt_coefficient_mu 1.439
_exptl_absorpt_correction_T_max 0.802
_exptl_absorpt_correction_T_min 0.647
_exptl_absorpt_correction_type multi-scan
_exptl_absorpt_process_details '(ABSCOR; Higashi, 1995)'
_exptl_crystal_colour 'dark green'
_exptl_crystal_density_diffrn 1.955
_exptl_crystal_density_meas 1.935
_exptl_crystal_density_method 'flotation in CH~3~Br--CCl~4~'
_exptl_crystal_description block
_exptl_crystal_F_000 1225.2
_exptl_crystal_size_max 0.30
_exptl_crystal_size_mid 0.28
_exptl_crystal_size_min 0.15
_refine_diff_density_max 0.44
_refine_diff_density_min -0.44
_refine_ls_extinction_method none
_refine_ls_goodness_of_fit_ref 1.199
_refine_ls_hydrogen_treatment constr
_refine_ls_matrix_type full
_refine_ls_number_parameters 349
_refine_ls_number_reflns 3725
_refine_ls_number_restraints 0
_refine_ls_restrained_S_all 1.199
_refine_ls_R_factor_all 0.043
_refine_ls_R_factor_gt 0.039
_refine_ls_shift/su_max 0.001
_refine_ls_shift/su_mean 0.000
_refine_ls_structure_factor_coef Fsqd
_refine_ls_weighting_details 'calc w = 1/[\s^2^(Fo^2^)+(0.0308P)^2^+3.2758P] where P = (Fo^2^+2Fc^2^)/3'
_refine_ls_weighting_scheme calc
_refine_ls_wR_factor_gt 0.095
_refine_ls_wR_factor_ref 0.097
_reflns_number_gt 3466
_reflns_number_total 3725
_reflns_threshold_expression I>2\s(I)
_cod_data_source_file hb6222.cif
_cod_data_source_block I
_cod_depositor_comments
;
The following automatic conversions were performed:
'_symmetry_cell_setting' value 'Monoclinic' changed to 'monoclinic'
according to '/home/saulius/struct/CIF-dictionaries/cif_core.dic'
dictionary named 'cif_core.dic' version 2.4.1 from 2010-06-29.

Automatic conversion script
Id: cif_fix_enum 1527 2010-12-29 10:47:43Z saulius 

The following automatic conversions were performed:

'_symmetry_cell_setting' value 'Monoclinic' changed to 'monoclinic'
according to /home/saulius/struct/CIF-dictionaries/cif_core.dic
dictionary named 'cif_core.dic' version 2.4.1 from 2010-06-29.

Automatic conversion script
Id: cif_fix_values 1715 2011-07-08 13:25:40Z adriana 
;
_cod_original_sg_symbol_H-M 'P 21/c'
_cod_database_code 2206430
_cod_database_fobs_code 2206430

loop_
_symmetry_equiv_pos_as_xyz
'x, y, z'
'-x, y+1/2, -z+1/2'
'-x, -y, -z'
'x, 1/2-y, 1/2+z'

loop_
_atom_site_label
_atom_site_fract_x
_atom_site_fract_y
_atom_site_fract_z
_atom_site_U_iso_or_equiv
_atom_site_adp_type
_atom_site_calc_flag
_atom_site_refinement_flags
_atom_site_occupancy
_atom_site_disorder_assembly
_atom_site_disorder_group
_atom_site_type_symbol
Cu1 0.0000 0.5000 0.5000 0.0229(2) Uani d SP 0.54 . 1 Cu
Cu2 0.44281(4) 0.55537(2) 0.38018(3) 0.03303(13) Uani d . 1 . . Cu
O1W 0.3627(3) 0.8205(2) 0.4189(3) 0.0870(12) Uani d . 1 . . O
H1A 0.4341 0.8377 0.4197 0.080 Uiso d R 1 . . H
H1B 0.3152 0.8643 0.4427 0.080 Uiso d R 1 . . H
O2W 0.5844(2) 0.87637(17) 0.3191(2) 0.0504(7) Uani d . 1 . . O
H2A 0.6190 0.9280 0.3205 0.080 Uiso d R 1 . . H
H2B 0.5263 0.8808 0.2686 0.080 Uiso d R 1 . . H
O1 0.3486(2) 0.56126(16) 0.21418(19) 0.0429(6) Uani d . 1 . . O
H1 0.3863 0.6078 0.1835 0.080 Uiso d R 1 . . H
H2 0.2669 0.5770 0.2071 0.080 Uiso d R 1 . . H
O2 0.3306(2) 0.64177(17) 0.4353(2) 0.0531(7) Uani d . 1 . . O
H3 0.3383 0.7016 0.4216 0.080 Uiso d R 1 . . H
H4 0.2543 0.6263 0.4393 0.080 Uiso d R 1 . . H
O11 0.3509(2) 0.44475(15) 0.4164(2) 0.0458(6) Uani d . 1 . . O
O12 0.1648(2) 0.49763(15) 0.44738(18) 0.0381(5) Uani d . 1 . . O
O3A 0.0012(3) 0.37048(19) 0.5065(2) 0.0362(6) Uani d P 0.80 . 3 O
H3A 0.0402 0.4249 0.4895 0.080 Uiso d PR 0.26 . 3 H
O3B 0.4115(12) 0.2687(10) 0.4143(12) 0.059(4) Uani d P 0.20 . 4 O
H3B 0.4562 0.2210 0.4445 0.080 Uiso d PR 0.20 . 4 H
O14 -0.0907(3) 0.2390(2) 0.6112(3) 0.0719(9) Uani d . 1 . . O
O15 -0.0914(2) 0.1087(2) 0.5327(2) 0.0615(8) Uani d . 1 . . O
O16 0.3262(3) 0.0165(2) 0.4645(3) 0.0867(12) Uani d . 1 . . O
O17 0.4376(3) 0.1159(3) 0.3947(3) 0.0763(10) Uani d . 1 . . O
O21 0.5543(2) 0.65822(14) 0.35323(17) 0.0334(5) Uani d . 1 . . O
O22 0.7168(2) 0.73162(14) 0.30239(17) 0.0356(5) Uani d . 1 . . O
H22 0.6692 0.7821 0.3075 0.080 Uiso d R 1 . . H
O23 0.5643(2) 0.46554(15) 0.34916(19) 0.0387(5) Uani d . 1 . . O
O24 0.6021(2) 0.28376(17) 0.3142(2) 0.0527(7) Uani d . 1 . . O
O25 0.7876(3) 0.24635(18) 0.3661(2) 0.0575(7) Uani d . 1 . . O
O26 1.1014(2) 0.4309(2) 0.2239(2) 0.0563(7) Uani d . 1 . . O
O27 1.0819(2) 0.5823(2) 0.2201(2) 0.0619(8) Uani d . 1 . . O
N11 -0.0478(3) 0.1855(2) 0.5522(2) 0.0441(7) Uani d . 1 . . N
N12 0.3467(3) 0.0950(2) 0.4372(2) 0.0425(7) Uani d . 1 . . N
N21 0.7104(3) 0.30338(18) 0.3328(2) 0.0364(6) Uani d . 1 . . N
N22 1.0421(3) 0.5033(2) 0.2347(2) 0.0420(7) Uani d . 1 . . N
C11 0.2403(3) 0.4316(2) 0.4382(2) 0.0318(7) Uani d . 1 . . C
C12 0.2049(3) 0.3316(2) 0.4546(2) 0.0293(6) Uani d . 1 . . C
C13 0.0887(3) 0.3099(2) 0.4901(2) 0.0304(7) Uani d . 1 . . C
H13 0.0307 0.3561 0.5009 0.036 Uiso calc PR 0.20 A 4 H
C14 0.0662(3) 0.2135(2) 0.5080(2) 0.0298(6) Uani d . 1 . . C
C15 0.1468(3) 0.1433(2) 0.4904(2) 0.0318(7) Uani d . 1 . . C
H15 0.1274 0.0807 0.5017 0.038 Uiso calc R 1 . . H
C16 0.2584(3) 0.1682(2) 0.4552(2) 0.0294(6) Uani d . 1 . . C
C17 0.2888(3) 0.2614(2) 0.4380(2) 0.0308(7) Uani d . 1 . . C
H17 0.3652 0.2764 0.4154 0.037 Uiso calc PR 0.80 B 3 H
C21 0.6585(3) 0.6550(2) 0.3232(2) 0.0288(6) Uani d . 1 . . C
C22 0.7298(3) 0.5679(2) 0.3091(2) 0.0277(6) Uani d . 1 . . C
C23 0.6749(3) 0.4781(2) 0.3255(2) 0.0295(7) Uani d . 1 . . C
C24 0.7542(3) 0.3989(2) 0.3137(2) 0.0315(7) Uani d . 1 . . C
C25 0.8722(3) 0.4064(2) 0.2865(2) 0.0336(7) Uani d . 1 . . C
H25 0.9207 0.3532 0.2806 0.040 Uiso calc R 1 . . H
C26 0.9185(3) 0.4952(2) 0.2677(2) 0.0351(7) Uani d . 1 . . C
C27 0.8485(3) 0.5753(2) 0.2802(2) 0.0320(7) Uani d . 1 . . C
H27 0.8819 0.6342 0.2692 0.038 Uiso calc R 1 . . H

loop_
_atom_site_aniso_label
_atom_site_aniso_U_11
_atom_site_aniso_U_22
_atom_site_aniso_U_33
_atom_site_aniso_U_12
_atom_site_aniso_U_13
_atom_site_aniso_U_23
Cu1 0.0193(4) 0.0178(4) 0.0326(5) 0.0017(3) 0.0081(4) 0.0018(4)
Cu2 0.0325(2) 0.0201(2) 0.0478(3) -0.00115(15) 0.01162(17) 0.00005(16)
O1W 0.079(2) 0.0313(15) 0.157(4) -0.0023(15) 0.050(2) -0.0072(18)
O2W 0.0445(14) 0.0272(12) 0.0785(19) -0.0018(11) -0.0005(13) 0.0049(12)
O1 0.0324(12) 0.0353(13) 0.0614(16) -0.0035(10) 0.0056(11) 0.0071(11)
O2 0.0450(15) 0.0293(13) 0.089(2) -0.0035(11) 0.0311(14) -0.0044(13)
O11 0.0465(14) 0.0237(12) 0.0706(17) -0.0016(10) 0.0265(13) 0.0041(11)
O12 0.0361(12) 0.0259(11) 0.0535(15) 0.0008(9) 0.0116(10) 0.0038(10)
O3A 0.0337(14) 0.0253(14) 0.0503(17) 0.0075(11) 0.0070(12) 0.0006(12)
O3B 0.040(7) 0.048(8) 0.092(11) 0.005(6) 0.019(7) -0.008(7)
O14 0.0555(18) 0.074(2) 0.091(2) 0.0033(16) 0.0386(17) -0.0116(18)
O15 0.0397(15) 0.0520(17) 0.093(2) -0.0195(13) 0.0104(14) 0.0095(16)
O16 0.070(2) 0.0293(16) 0.163(4) 0.0137(15) 0.027(2) -0.0059(19)
O17 0.0534(18) 0.088(2) 0.093(2) 0.0297(17) 0.0355(17) 0.0090(19)
O21 0.0307(12) 0.0212(10) 0.0489(13) -0.0014(9) 0.0054(10) 0.0008(9)
O22 0.0325(12) 0.0231(11) 0.0516(14) -0.0041(9) 0.0051(10) 0.0049(10)
O23 0.0291(12) 0.0228(11) 0.0652(16) -0.0014(9) 0.0098(11) -0.0003(10)
O24 0.0405(15) 0.0279(13) 0.088(2) -0.0036(11) -0.0055(13) 0.0006(13)
O25 0.0515(16) 0.0310(13) 0.088(2) 0.0096(12) -0.0058(15) 0.0071(13)
O26 0.0336(13) 0.0613(18) 0.0752(19) 0.0058(13) 0.0120(13) -0.0151(15)
O27 0.0358(14) 0.0600(18) 0.093(2) -0.0006(13) 0.0251(14) 0.0163(16)
N11 0.0295(15) 0.0476(18) 0.0562(19) -0.0012(14) 0.0089(13) 0.0090(15)
N12 0.0396(17) 0.0377(17) 0.0502(18) 0.0074(13) 0.0026(14) -0.0109(14)
N21 0.0383(16) 0.0226(13) 0.0482(17) 0.0040(12) 0.0030(13) -0.0032(12)
N22 0.0283(14) 0.0538(19) 0.0437(17) 0.0009(14) 0.0030(12) -0.0013(14)
C11 0.0382(18) 0.0264(16) 0.0319(16) -0.0034(13) 0.0083(13) 0.0018(12)
C12 0.0341(16) 0.0246(15) 0.0294(16) -0.0040(12) 0.0035(13) 0.0030(12)
C13 0.0326(16) 0.0275(16) 0.0307(16) 0.0015(13) 0.0009(13) -0.0004(12)
C14 0.0244(15) 0.0294(16) 0.0357(17) -0.0014(12) 0.0040(12) 0.0020(13)
C15 0.0349(17) 0.0239(15) 0.0363(17) -0.0036(13) 0.0014(14) 0.0009(13)
C16 0.0297(16) 0.0265(15) 0.0322(16) 0.0034(12) 0.0044(12) -0.0028(12)
C17 0.0318(16) 0.0310(16) 0.0304(16) -0.0049(13) 0.0079(13) -0.0003(13)
C21 0.0297(16) 0.0252(15) 0.0307(16) -0.0033(12) -0.0021(12) 0.0018(12)
C22 0.0260(15) 0.0261(15) 0.0305(15) -0.0006(12) -0.0014(12) -0.0003(12)
C23 0.0267(15) 0.0284(16) 0.0324(16) 0.0004(12) -0.0026(12) 0.0001(13)
C24 0.0300(16) 0.0250(15) 0.0388(17) 0.0007(12) -0.0024(13) -0.0025(13)
C25 0.0279(16) 0.0355(17) 0.0368(17) 0.0080(13) -0.0013(13) -0.0061(14)
C26 0.0244(15) 0.0453(19) 0.0354(17) -0.0009(14) 0.0007(13) -0.0012(14)
C27 0.0289(16) 0.0336(17) 0.0330(16) -0.0052(13) -0.0004(13) 0.0017(13)

loop_
_atom_type_symbol
_atom_type_description
_atom_type_scat_dispersion_real
_atom_type_scat_dispersion_imag
_atom_type_scat_source
C C 0.0033 0.0016 'International Tables Vol C Tables 4.2.6.8 and 6.1.1.4'
H H 0.0000 0.0000 'International Tables Vol C Tables 4.2.6.8 and 6.1.1.4'
N N 0.0061 0.0033 'International Tables Vol C Tables 4.2.6.8 and 6.1.1.4'
O O 0.0106 0.0060 'International Tables Vol C Tables 4.2.6.8 and 6.1.1.4'
Cu Cu 0.3201 1.2651 'International Tables Vol C Tables 4.2.6.8 and 6.1.1.4'

loop_
_geom_angle_atom_site_label_1
_geom_angle_atom_site_label_2
_geom_angle_atom_site_label_3
_geom_angle_site_symmetry_1
_geom_angle_site_symmetry_3
_geom_angle
_geom_angle_publ_flag
O12 Cu1 O3A . . 89.81(11) y
O12 Cu1 O3A . 3_566 90.19(11) y
O12 Cu1 O3A 3_566 3_566 89.81(11) n
O12 Cu1 O3A 3_566 . 90.19(11) n
O12 Cu1 O12 . 3_566 180.0 n
O3A Cu1 O3A . 3_566 180.0 n
O1 Cu2 O2 . . 95.72(11) y
O1 Cu2 O11 . . 94.12(10) y
O1 Cu2 O21 . . 91.51(9) y
O1 Cu2 O23 . . 94.14(10) y
O2 Cu2 O11 . . 93.91(10) y
O2 Cu2 O21 . . 90.73(10) y
O2 Cu2 O23 . . 169.99(12) y
O11 Cu2 O21 . . 172.32(10) y
O11 Cu2 O23 . . 83.65(10) y
O21 Cu2 O23 . . 90.74(9) y
H1A O1W H1B . . 111.5 ?
H2A O2W H2B . . 104.4 ?
Cu2 O1 H1 . . 106.2 ?
Cu2 O1 H2 . . 116.5 ?
H1 O1 H2 . . 104.3 ?
Cu2 O2 H3 . . 117.8 ?
Cu2 O2 H4 . . 120.1 ?
H3 O2 H4 . . 111.7 ?
C11 O11 Cu2 . . 133.5(2) ?
C11 O12 Cu1 . . 131.5(2) ?
C13 O3A H3A . . 99.1 ?
C17 O3B H3B . . 109.1 ?
C21 O21 Cu2 . . 129.18(19) ?
C21 O22 H22 . . 111.4 ?
C23 O23 Cu2 . . 129.8(2) ?
O15 N11 O14 . . 122.7(3) ?
O15 N11 C14 . . 119.0(3) ?
O14 N11 C14 . . 118.1(3) ?
O16 N12 O17 . . 123.3(3) ?
O16 N12 C16 . . 118.4(3) ?
O17 N12 C16 . . 118.3(3) ?
O24 N21 O25 . . 123.0(3) ?
O24 N21 C24 . . 119.9(3) ?
O25 N21 C24 . . 117.1(3) ?
O27 N22 O26 . . 123.7(3) ?
O27 N22 C26 . . 117.9(3) ?
O26 N22 C26 . . 118.4(3) ?
O12 C11 O11 . . 123.1(3) ?
O12 C11 C12 . . 121.3(3) ?
O11 C11 C12 . . 115.6(3) ?
C17 C12 C13 . . 120.8(3) ?
C17 C12 C11 . . 119.0(3) ?
C13 C12 C11 . . 120.2(3) ?
O3A C13 C12 . . 126.0(3) ?
O3A C13 C14 . . 118.0(3) ?
C12 C13 C14 . . 116.0(3) ?
C12 C13 H13 . . 122.0 ?
C14 C13 H13 . . 122.0 ?
C15 C14 C13 . . 124.0(3) ?
C15 C14 N11 . . 116.4(3) ?
C13 C14 N11 . . 119.5(3) ?
C14 C15 C16 . . 117.6(3) ?
C14 C15 H15 . . 121.2 ?
C16 C15 H15 . . 121.2 ?
C15 C16 C17 . . 121.9(3) ?
C15 C16 N12 . . 118.8(3) ?
C17 C16 N12 . . 119.3(3) ?
C12 C17 C16 . . 119.7(3) ?
C12 C17 O3B . . 129.4(6) ?
C16 C17 O3B . . 110.6(6) ?
C12 C17 H17 . . 120.2 ?
C16 C17 H17 . . 120.2 ?
O21 C21 O22 . . 120.9(3) ?
O21 C21 C22 . . 125.2(3) ?
O22 C21 C22 . . 114.0(3) ?
C27 C22 C23 . . 121.3(3) ?
C27 C22 C21 . . 118.8(3) ?
C23 C22 C21 . . 119.9(3) ?
O23 C23 C22 . . 124.9(3) ?
O23 C23 C24 . . 120.1(3) ?
C22 C23 C24 . . 115.0(3) ?
C25 C24 C23 . . 123.5(3) ?
C25 C24 N21 . . 116.3(3) ?
C23 C24 N21 . . 120.1(3) ?
C24 C25 C26 . . 118.8(3) ?
C24 C25 H25 . . 120.6 ?
C26 C25 H25 . . 120.6 ?
C27 C26 C25 . . 121.0(3) ?
C27 C26 N22 . . 120.0(3) ?
C25 C26 N22 . . 119.0(3) ?
C22 C27 C26 . . 120.3(3) ?
C22 C27 H27 . . 119.9 ?
C26 C27 H27 . . 119.9 ?

loop_
_geom_bond_atom_site_label_1
_geom_bond_atom_site_label_2
_geom_bond_site_symmetry_2
_geom_bond_distance
_geom_bond_publ_flag
Cu1 O12 . 1.975(2) y
Cu1 O3A . 1.845(3) y
Cu1 O12 3_566 1.975(2) n
Cu1 O3A 3_566 1.845(3) n
Cu2 O1 . 2.372(3) y
Cu2 O2 . 1.920(2) y
Cu2 O11 . 1.946(2) y
Cu2 O21 . 1.951(2) y
Cu2 O23 . 1.906(2) y
O3A C13 . 1.314(4) n
O3B C17 . 1.398(13) n
O1W H1A . 0.8112 ?
O1W H1B . 0.8840 ?
O2W H2A . 0.8242 ?
O2W H2B . 0.8885 ?
O1 H1 . 0.8953 ?
O1 H2 . 0.9123 ?
O2 H3 . 0.8760 ?
O2 H4 . 0.8623 ?
O3A H3A . 0.9194 ?
O3B C17 . 1.398(13) ?
O3B H3B . 0.9100 ?
O11 C11 . 1.272(4) ?
O12 C11 . 1.258(4) ?
O3A C13 . 1.314(4) ?
O3A H3A . 0.9194 ?
O3B H3B . 0.9100 ?
O14 N11 . 1.217(4) ?
O15 N11 . 1.211(4) ?
O16 N12 . 1.202(4) ?
O17 N12 . 1.215(4) ?
O21 C21 . 1.232(4) ?
O22 C21 . 1.302(4) ?
O22 H22 . 0.8902 ?
O23 C23 . 1.279(4) ?
O24 N21 . 1.214(4) ?
O25 N21 . 1.224(4) ?
O26 N22 . 1.228(4) ?
O27 N22 . 1.226(4) ?
N11 C14 . 1.468(4) ?
N12 C16 . 1.449(4) ?
N21 C24 . 1.469(4) ?
N22 C26 . 1.451(4) ?
C11 C12 . 1.495(4) ?
C12 C17 . 1.382(4) ?
C12 C13 . 1.417(4) ?
C13 C14 . 1.417(4) ?
C13 H13 . 0.9300 ?
C14 C15 . 1.361(4) ?
C15 C16 . 1.381(4) ?
C15 H15 . 0.9300 ?
C16 C17 . 1.390(4) ?
C17 H17 . 0.9300 ?
C21 C22 . 1.481(4) ?
C22 C27 . 1.379(4) ?
C22 C23 . 1.434(4) ?
C23 C24 . 1.435(4) ?
C24 C25 . 1.363(4) ?
C25 C26 . 1.390(5) ?
C25 H25 . 0.9300 ?
C26 C27 . 1.387(5) ?
C27 H27 . 0.9300 ?

loop_
_geom_hbond_atom_site_label_D
_geom_hbond_atom_site_label_H
_geom_hbond_atom_site_label_A
_geom_hbond_site_symmetry_A
_geom_hbond_distance_DH
_geom_hbond_distance_HA
_geom_hbond_distance_DA
_geom_hbond_angle_DHA
_geom_hbond_publ_flag
O1 H1 O17 2_655 0.90 2.26 2.943(4) 133 y
O1 H1 O24 2_655 0.90 2.51 3.239(3) 139 y
O1 H2 O27 1_455 0.91 2.03 2.916(3) 164 y
O2 H3 O1W . 0.88 1.71 2.579(4) 169 y
O2 H4 O12 . 0.86 2.08 2.742(3) 133 y
O1W H1A O2W . 0.81 2.27 2.954(4) 143 y
O1W H1B O16 1_565 0.88 2.19 2.889(4) 136 y
O1W H1B O15 3_566 0.88 2.51 3.226(4) 139 y
O2W H2A O1 2_655 0.82 1.99 2.775(3) 159 y
O2W H2B O23 2_655 0.89 2.16 2.949(3) 148 y
O2W H2B O24 2_655 0.89 2.20 2.903(3) 136 y
O22 H22 O2W . 0.89 1.64 2.532(3) 178 y
O3A H3A O12 . 0.92 1.83 2.698(4) 157 y
O3B H3B O1W 3_666 0.91 2.64 3.423(16) 145 y
